data_7027719
loop_
_publ_author_name
'Doerrer, Linda H.'
'Green, Malcolm L. H.'

_publ_section_title
;
 Oxidation of [M(\h-C5H5)2], M&#x2005;=&#x2005;Cr, Fe or Co, by the new
 Br\/onsted acid H2O&#x00B7;B(C6F5)3 yielding the salts
 [M(\h-C5H5)2]+A&#x2212;, where
 A&#x2212;&#x2005;=&#x2005;[(C6F5)3B(\m-OH)B(C6F5)3]&#x2212; or
 [(C6F5)3BOH&#x200A;&#x200A;&#x00B7;&#x2005;&#x00B7;&#x2005;&#x00B7;&#x200A;&#x200A;H2OB(C6F5)3]&#x2212;&#x200A;&#x2020;
;
_journal_issue 24
_journal_name_full 'Journal of the Chemical Society, Dalton Transactions'
_journal_page_first 4325
_journal_paper_doi 10.1039/a905892c
_journal_year 1999
_chemical_compound_source
;
?
;
_chemical_formula_moiety ' C23.50 H7 B1 Cl1 Cr0.50 F15 O1 '
_chemical_formula_sum 'C23.5 H7 B Cl Cr0.5 F15 O'
_chemical_formula_weight 662.55
_chemical_melting_point ?
_chemical_name_systematic
;
?
;
_space_group_IT_number 15
_symmetry_cell_setting monoclinic
_symmetry_space_group_name_Hall '-C 2yc'
_symmetry_space_group_name_H-M 'C 1 2/c 1'
_atom_sites_solution_hydrogens geom
_atom_sites_solution_primary direct
_cell_angle_alpha 90.
_cell_angle_beta 90.63(3)
_cell_angle_gamma 90.
_cell_formula_units_Z 8
_cell_length_a 14.231(3)
_cell_length_b 24.002(5)
_cell_length_c 14.202(3)
_cell_measurement_reflns_used 14096
_cell_measurement_temperature 150
_cell_measurement_theta_max 26.57
_cell_measurement_theta_min 0
_cell_volume 4850.7(18)
_diffrn_ambient_temperature 0
_diffrn_measurement_method \w/2\q
_diffrn_radiation_type 'Mo K\a'
_diffrn_radiation_wavelength 0.71073
_diffrn_reflns_av_R_equivalents 0.05
_diffrn_reflns_limit_h_max 17
_diffrn_reflns_limit_h_min -17
_diffrn_reflns_limit_k_max 30
_diffrn_reflns_limit_k_min 0
_diffrn_reflns_limit_l_max 17
_diffrn_reflns_limit_l_min 0
_diffrn_reflns_number 4972
_diffrn_reflns_theta_max 26.57
_diffrn_reflns_theta_min 0.00
_diffrn_standards_decay_% 0.00
_diffrn_standards_interval_count 0
_diffrn_standards_interval_time 0
_diffrn_standards_number 0
_exptl_absorpt_coefficient_mu 0.510
_exptl_absorpt_correction_T_max 1.00
_exptl_absorpt_correction_T_min 0.92
_exptl_absorpt_correction_type refdelf
_exptl_absorpt_process_details 'refined from delta-F (Walker & Stuart , 1983)'
_exptl_crystal_colour ' orange '
_exptl_crystal_density_diffrn 1.74
_exptl_crystal_density_meas ?
_exptl_crystal_description ' box '
_exptl_crystal_F_000 2604.04
_exptl_crystal_size_max 0.40
_exptl_crystal_size_mid 0.30
_exptl_crystal_size_min 0.25
_refine_diff_density_max 0.90
_refine_diff_density_min -1.72
_refine_ls_extinction_method None
_refine_ls_goodness_of_fit_ref 0.9257
_refine_ls_hydrogen_treatment noref
_refine_ls_matrix_type full
_refine_ls_number_parameters 380
_refine_ls_number_reflns 4765
_refine_ls_R_factor_gt 0.0949
_refine_ls_shift/su_max 0.000284
_refine_ls_structure_factor_coef F
_refine_ls_weighting_details
;
 Chebychev polynomial with   3 parameters (Carruthers & Watkin, 1979)
 1.18 1.32 0.799
;
_refine_ls_weighting_scheme calc
_refine_ls_wR_factor_ref 0.0601
_reflns_limit_h_max 17
_reflns_limit_h_min -17
_reflns_limit_k_max 30
_reflns_limit_k_min 0
_reflns_limit_l_max 17
_reflns_limit_l_min 0
_reflns_number_gt 4765
_reflns_number_total 4972
_reflns_threshold_expression >3.00\s(I)
_cod_data_source_file 905892csup1.cif
_cod_data_source_block 2
_cod_depositor_comments
;
The following automatic conversions were performed:

'_chemical_melting_point' value 'not measured' was changed to '?' -
the value is undefined or not given.

'_symmetry_cell_setting' value
'Monoclinic ' changed to 'monoclinic' according to
/home/saulius/struct/CIF-dictionaries/cif_core.dic dictionary named
'cif_core.dic' version 2.4.2 from 2011-04-26.

Automatic conversion script
Id: cif_fix_values 1891 2012-01-12 08:04:46Z andrius 

The following automatic conversions were performed:

'_exptl_crystal_density_meas' value 'not measured' was changed to '?'
- the value is perceived as not measured.

Automatic conversion script
Id: cif_fix_values 3008 2015-01-20 13:52:24Z robertas 
;
_cod_original_cell_volume 4850.8
_cod_original_sg_symbol_H-M 'C 1 2/c 1 '
_cod_original_formula_sum ' C23.50 H7 B1 Cl1 Cr0.50 F15 O1 '
_cod_database_code 7027719

loop_
_symmetry_equiv_pos_as_xyz
x,y,z
-x,-y,-z
x+1/2,y+1/2,z
-x+1/2,-y+1/2,-z
-x,y,-z+1/2
x,-y,z+1/2
-x+1/2,y+1/2,-z+1/2
x+1/2,-y+1/2,z+1/2

loop_
_atom_site_aniso_label
_atom_site_aniso_U_11
_atom_site_aniso_U_22
_atom_site_aniso_U_33
_atom_site_aniso_U_23
_atom_site_aniso_U_13
_atom_site_aniso_U_12
Cr1 0.0305(3) 0.0242(3) 0.0255(3) 0.0000 0.0037(2) 0.0000
Cl1 0.1140(11) 0.0901(9) 0.0867(9) -0.0089(7) 0.0063(7) 0.0278(8)
F12 0.0600(11) 0.0379(9) 0.0256(8) 0.0063(7) 0.0141(7) 0.0170(8)
F13 0.0787(14) 0.0530(11) 0.0257(8) -0.0121(8) 0.0035(8) 0.028(1)
F14 0.0830(15) 0.0307(9) 0.0576(12) -0.0150(8) -0.000(1) 0.0195(9)
F15 0.0618(12) 0.0305(9) 0.0544(11) 0.0136(8) 0.0119(9) 0.0122(8)
F16 0.0436(9) 0.0385(8) 0.0248(7) 0.0059(6) 0.0104(7) 0.0108(7)
F22 0.0287(8) 0.0341(8) 0.0378(8) 0.0031(6) -0.0082(6) -0.0114(6)
F23 0.0285(8) 0.050(1) 0.0309(8) 0.0045(7) -0.0131(6) -0.0053(7)
F24 0.049(1) 0.0355(9) 0.0344(8) 0.0120(7) -0.0091(7) 0.0027(7)
F25 0.047(1) 0.0281(8) 0.052(1) 0.0099(7) -0.0112(8) -0.0152(7)
F26 0.0273(8) 0.0300(8) 0.0340(8) 0.0018(6) -0.0092(6) -0.0101(6)
F32 0.0252(7) 0.0250(7) 0.0450(9) -0.0064(7) 0.0012(6) -0.0058(6)
F33 0.0215(7) 0.053(1) 0.050(1) 0.0134(8) 0.0060(7) -0.0119(7)
F34 0.0361(9) 0.0767(13) 0.0484(11) -0.0040(9) 0.0274(8) 0.0030(9)
F35 0.0576(12) 0.0572(12) 0.0619(12) -0.031(1) 0.026(1) 0.002(1)
F36 0.0304(8) 0.0272(8) 0.0479(9) -0.0123(7) 0.0090(7) -0.0062(6)
O1 0.0165(8) 0.0281(9) 0.0226(8) -0.0042(7) 0.0001(6) -0.0012(6)
C1 0.0315(14) 0.0344(14) 0.0367(14) -0.0012(11) -0.0000(11) -0.0087(11
C2 0.0397(15) 0.0278(13) 0.0324(14) 0.0027(11) 0.0075(11) -0.0076(11
C3 0.0397(15) 0.0387(14) 0.0225(12) -0.0001(11) 0.006(1) -0.0105(12
C4 0.0386(15) 0.0276(13) 0.0367(14) -0.0087(11) 0.0141(12) -0.0056(11
C5 0.0302(14) 0.0364(15) 0.0389(15) 0.0019(12) 0.0043(11) 0.0025(11
C11 0.016(1) 0.0230(11) 0.0246(12) -0.0013(9) 0.0011(8) 0.0011(9)
C12 0.0273(13) 0.0275(13) 0.0252(12) 0.001(1) -0.001(1) 0.006(1)
C13 0.0377(15) 0.0397(15) 0.0242(13) -0.0101(11) 0.0007(11) 0.0104(12
C14 0.0412(15) 0.0253(13) 0.0408(15) -0.0069(11) -0.0010(12) 0.0105(11
C15 0.0332(14) 0.0234(12) 0.0357(14) 0.004(1) 0.0022(11) 0.006(1)
C16 0.0215(11) 0.0294(12) 0.0245(12) 0.001(1) 0.0035(9) 0.001(1)
C21 0.016(1) 0.0240(11) 0.0208(11) -0.0032(9) 0.0004(8) 0.0018(9)
C22 0.0201(11) 0.0244(12) 0.0273(12) -0.003(1) 0.0019(9) -0.0052(9)
C23 0.0197(11) 0.0340(13) 0.0237(12) -0.001(1) -0.0032(9) 0.001(1)
C24 0.0291(13) 0.0271(12) 0.0241(12) 0.004(1) -0.002(1) 0.006(1)
C25 0.0282(13) 0.0236(12) 0.0294(13) 0.001(1) 0.001(1) -0.004(1)
C26 0.0179(11) 0.0246(11) 0.0235(11) -0.0037(9) -0.0009(9) -0.0018(9)
C31 0.0170(11) 0.0240(11) 0.0210(11) 0.0008(9) 0.0003(8) 0.0019(9)
C32 0.0180(11) 0.0277(12) 0.0256(12) 0.002(1) 0.0014(9) -0.0003(9)
C33 0.0206(12) 0.0338(13) 0.0320(13) 0.0090(11) 0.002(1) -0.004(1)
C34 0.0257(13) 0.0473(16) 0.0320(14) 0.0015(12) 0.0123(11) 0.0076(11
C35 0.0333(14) 0.0370(14) 0.0328(14) -0.0092(11) 0.0090(11) 0.0056(12
C36 0.0212(12) 0.0268(12) 0.0270(12) -0.005(1) 0.0049(9) -0.0006(9)
C100 0.144(7) 0.046(3) 0.113(6) 0.0000 0.046(6) 0.0000
B1 0.0138(11) 0.0232(12) 0.0198(12) -0.002(1) -0.0000(9) -0.0012(9)

loop_
_atom_site_label
_atom_site_fract_x
_atom_site_fract_y
_atom_site_fract_z
_atom_site_U_iso_or_equiv
_atom_site_occupancy
_atom_site_thermal_displace_type
Cr1 0.5000 0.20365(2) 0.2500 0.0267 1.0000 Uani
Cl1 0.57620(11) 0.17208(7) 0.68343(11) 0.0969 1.0000 Uani
F12 0.89005(13) -0.00175(7) 0.51764(11) 0.0411 1.0000 Uani
F13 0.93810(15) -0.10409(8) 0.46947(11) 0.0524 1.0000 Uani
F14 0.93359(17) -0.18813(7) 0.59699(15) 0.0571 1.0000 Uani
F15 0.88787(14) -0.16604(7) 0.77913(14) 0.0488 1.0000 Uani
F16 0.84333(12) -0.06289(7) 0.8311(1) 0.0355 1.0000 Uani
F22 0.69191(11) 0.02783(6) 0.57224(11) 0.0336 1.0000 Uani
F23 0.64740(11) 0.10251(7) 0.43835(11) 0.0366 1.0000 Uani
F24 0.74838(12) 0.19791(7) 0.42180(12) 0.0399 1.0000 Uani
F25 0.89715(13) 0.21662(7) 0.53992(13) 0.0424 1.0000 Uani
F26 0.9408(1) 0.14451(6) 0.67472(11) 0.0305 1.0000 Uani
F32 0.6671(1) -0.04309(6) 0.74019(11) 0.0317 1.0000 Uani
F33 0.5213(1) -0.02363(8) 0.85123(12) 0.0413 1.0000 Uani
F34 0.51296(13) 0.0706(1) 0.95641(13) 0.0535 1.0000 Uani
F35 0.65235(15) 0.14808(9) 0.94235(15) 0.0587 1.0000 Uani
F36 0.79696(11) 0.13096(6) 0.83010(11) 0.0351 1.0000 Uani
O1 0.92052(11) 0.04966(7) 0.77768(11) 0.0224 1.0000 Uani
C1 0.35778(19) 0.17180(12) 0.2757(2) 0.0342 1.0000 Uani
C2 0.4180(2) 0.15249(11) 0.3480(2) 0.0332 1.0000 Uani
C3 0.4530(2) 0.19985(12) 0.39741(18) 0.0336 1.0000 Uani
C4 0.4147(2) 0.24759(11) 0.3560(2) 0.0342 1.0000 Uani
C5 0.3548(2) 0.23040(12) 0.2799(2) 0.0351 1.0000 Uani
C11 0.86001(16) -0.0266(1) 0.67702(17) 0.0212 1.0000 Uani
C12 0.88661(18) -0.04044(11) 0.58581(17) 0.0267 1.0000 Uani
C13 0.9116(2) -0.09360(12) 0.55883(18) 0.0339 1.0000 Uani
C14 0.9107(2) -0.13628(11) 0.6230(2) 0.0358 1.0000 Uani
C15 0.88778(19) -0.12491(11) 0.7151(2) 0.0308 1.0000 Uani
C16 0.86363(17) -0.07104(11) 0.73961(17) 0.0251 1.0000 Uani
C21 0.81856(16) 0.0820(1) 0.63038(16) 0.0203 1.0000 Uani
C22 0.74358(16) 0.0749(1) 0.56698(17) 0.0240 1.0000 Uani
C23 0.71960(16) 0.11241(11) 0.49789(17) 0.0258 1.0000 Uani
C24 0.77094(18) 0.16068(11) 0.48860(17) 0.0268 1.0000 Uani
C25 0.84560(18) 0.1702(1) 0.54833(18) 0.0270 1.0000 Uani
C26 0.86696(16) 0.1311(1) 0.61776(17) 0.0220 1.0000 Uani
C31 0.74226(15) 0.0417(1) 0.78237(16) 0.0207 1.0000 Uani
C32 0.66808(16) 0.0047(1) 0.78954(17) 0.0237 1.0000 Uani
C33 0.59103(17) 0.01381(11) 0.84700(18) 0.0288 1.0000 Uani
C34 0.58600(19) 0.06168(13) 0.9005(2) 0.0349 1.0000 Uani
C35 0.6565(2) 0.10017(12) 0.8939(2) 0.0343 1.0000 Uani
C36 0.73115(17) 0.0897(1) 0.83519(17) 0.0250 1.0000 Uani
C100 0.5000 0.2116(3) 0.7500 0.1004 1.0000 Uani
B1 0.83575(17) 0.03592(11) 0.71519(18) 0.0189 1.0000 Uani
H11 0.3218 0.1474 0.2294 0.0321 1.0000 Uiso
H21 0.4337 0.1123 0.3610 0.0283 1.0000 Uiso
H31 0.4982 0.1989 0.4527 0.0286 1.0000 Uiso
H41 0.4275 0.2865 0.3774 0.0285 1.0000 Uiso
H51 0.3168 0.2554 0.2359 0.0301 1.0000 Uiso
H100 0.4624 0.2361 0.7069 0.0600 1.0000 Uiso
H101 0.9082 0.0793 0.8041 0.0500 1.0000 Uiso

loop_
_atom_type_symbol
_atom_type_scat_dispersion_real
_atom_type_scat_dispersion_imag
_atom_type_scat_Cromer_Mann_a1
_atom_type_scat_Cromer_Mann_b1
_atom_type_scat_Cromer_Mann_a2
_atom_type_scat_Cromer_Mann_b2
_atom_type_scat_Cromer_Mann_a3
_atom_type_scat_Cromer_Mann_b3
_atom_type_scat_Cromer_Mann_a4
_atom_type_scat_Cromer_Mann_b4
_atom_type_scat_Cromer_Mann_c
_atom_type_scat_source
'Cr  ' 0.2840 0.6240 10.6406 6.1038 7.3537 0.3920 3.3240 20.2626 1.4922 98.7399 1.1832 International_Tables_Vol_IV_Table_2.2B
'Cl  ' 0.1320 0.1590 11.4604 0.0104 7.1964 1.1662 6.2556 18.5194 1.6455 47.7784 -9.5574 International_Tables_Vol_IV_Table_2.2B
'F   ' 0.0140 0.0100 3.5392 10.2825 2.6412 4.2944 1.5170 0.2615 1.0243 26.1476 0.2776 International_Tables_Vol_IV_Table_2.2B
'O   ' 0.0080 0.0060 3.0485 13.2771 2.2868 5.7011 1.5463 0.3239 0.8670 32.9089 0.2508 International_Tables_Vol_IV_Table_2.2B
'C   ' 0.0020 0.0020 2.3100 20.8439 1.0200 10.2075 1.5886 0.5687 0.8650 51.6512 0.2156 International_Tables_Vol_IV_Table_2.2B
'B   ' 0.0000 0.0010 2.0545 23.2185 1.3326 1.0210 1.0979 60.3498 0.7068 0.1403 -0.1932 International_Tables_Vol_IV_Table_2.2B
'H   ' 0.0000 0.0000 0.4930 10.5109 0.3229 26.1257 0.1402 3.1424 0.0408 57.7997 0.0030 International_Tables_Vol_IV_Table_2.2B

loop_
_geom_angle_atom_site_label_1
_geom_angle_site_symmetry_1
_geom_angle_atom_site_label_2
_geom_angle_atom_site_label_3
_geom_angle_site_symmetry_3
_geom_angle
_geom_angle_publ_flag
C1 . Cr1 C1 5_655 139.28(16) yes
C1 . Cr1 C2 . 37.38(11) yes
C1 5_655 Cr1 C2 . 113.97(11) yes
C1 . Cr1 C2 5_655 113.97(11) yes
C1 5_655 Cr1 C2 5_655 37.38(11) yes
C2 . Cr1 C2 5_655 112.14(15) yes
C1 . Cr1 C3 . 62.56(11) yes
C1 5_655 Cr1 C3 . 115.60(11) yes
C2 . Cr1 C3 . 37.7(1) yes
C2 5_655 Cr1 C3 . 138.18(11) yes
C1 . Cr1 C3 5_655 115.60(11) yes
C1 5_655 Cr1 C3 5_655 62.56(11) yes
C2 . Cr1 C3 5_655 138.18(11) yes
C2 5_655 Cr1 C3 5_655 37.7(1) yes
C3 . Cr1 C3 5_655 175.27(15) yes
C1 . Cr1 C4 . 62.6(1) yes
C1 5_655 Cr1 C4 . 142.38(11) yes
C2 . Cr1 C4 . 62.4(1) yes
C2 5_655 Cr1 C4 . 174.46(11) yes
C3 . Cr1 C4 . 36.84(11) yes
C1 . Cr1 C4 5_655 142.38(11) yes
C1 5_655 Cr1 C4 5_655 62.6(1) yes
C2 . Cr1 C4 5_655 174.46(11) yes
C2 5_655 Cr1 C4 5_655 62.4(1) yes
C3 . Cr1 C4 5_655 147.11(11) yes
C1 . Cr1 C5 . 37.28(11) yes
C1 5_655 Cr1 C5 . 176.28(11) yes
C2 . Cr1 C5 . 62.42(11) yes
C2 5_655 Cr1 C5 . 141.94(11) yes
C3 . Cr1 C5 . 62.34(11) yes
C1 . Cr1 C5 5_655 176.28(11) yes
C1 5_655 Cr1 C5 5_655 37.28(11) yes
C2 . Cr1 C5 5_655 141.94(11) yes
C2 5_655 Cr1 C5 5_655 62.42(11) yes
C3 . Cr1 C5 5_655 119.23(11) yes
C3 5_655 Cr1 C4 . 147.11(11) yes
C3 5_655 Cr1 C4 5_655 36.84(11) yes
C4 . Cr1 C4 5_655 123.06(14) yes
C3 5_655 Cr1 C5 . 119.23(11) yes
C4 . Cr1 C5 . 37.72(11) yes
C4 5_655 Cr1 C5 . 120.93(11) yes
C3 5_655 Cr1 C5 5_655 62.34(11) yes
C4 . Cr1 C5 5_655 120.93(11) yes
C4 5_655 Cr1 C5 5_655 37.72(11) yes
C5 . Cr1 C5 5_655 146.21(16) yes
B1 . O1 H101 . 106.28(17) no
Cr1 . C1 C2 . 71.40(15) yes
Cr1 . C1 C5 . 71.82(16) yes
C2 . C1 C5 . 108.4(3) yes
Cr1 . C1 H11 . 123.5(2) no
C2 . C1 H11 . 125.5(3) no
C5 . C1 H11 . 126.1(3) no
Cr1 . C2 C1 . 71.23(16) yes
Cr1 . C2 C3 . 71.41(15) yes
C1 . C2 C3 . 107.7(2) yes
Cr1 . C2 H21 . 122.3(2) no
C1 . C2 H21 . 125.5(3) no
C3 . C2 H21 . 126.8(3) no
Cr1 . C3 C2 . 70.90(15) yes
Cr1 . C3 C4 . 71.81(15) yes
C2 . C3 C4 . 108.3(2) yes
Cr1 . C3 H31 . 122.8(2) no
C2 . C3 H31 . 125.6(3) no
C4 . C3 H31 . 126.1(3) no
Cr1 . C4 C3 . 71.35(15) yes
Cr1 . C4 C5 . 71.03(16) yes
C3 . C4 C5 . 108.0(2) yes
Cr1 . C4 H41 . 123.6(2) no
C3 . C4 H41 . 124.7(3) no
C5 . C4 H41 . 127.3(3) no
Cr1 . C5 C1 . 70.90(17) yes
Cr1 . C5 C4 . 71.25(16) yes
C1 . C5 C4 . 107.6(3) yes
Cr1 . C5 H51 . 123.0(2) no
C1 . C5 H51 . 125.3(3) no
C4 . C5 H51 . 127.1(3) no
C12 . C11 C16 . 113.7(2) yes
C12 . C11 B1 . 126.1(2) yes
C16 . C11 B1 . 120.0(2) yes
F12 . C12 C11 . 121.1(2) yes
F12 . C12 C13 . 115.3(2) yes
C11 . C12 C13 . 123.5(2) yes
F13 . C13 C12 . 120.6(3) yes
F13 . C13 C14 . 119.3(2) yes
C12 . C13 C14 . 120.1(2) yes
F14 . C14 C13 . 120.4(3) yes
F14 . C14 C15 . 120.5(3) yes
C13 . C14 C15 . 119.1(2) yes
F15 . C15 C14 . 119.9(2) yes
F15 . C15 C16 . 121.0(2) yes
C14 . C15 C16 . 119.1(2) yes
F16 . C16 C11 . 119.9(2) yes
F16 . C16 C15 . 115.8(2) yes
C11 . C16 C15 . 124.4(2) yes
C22 . C21 C26 . 113.6(2) yes
C22 . C21 B1 . 119.6(2) yes
C26 . C21 B1 . 126.7(2) yes
F22 . C22 C21 . 118.6(2) yes
F22 . C22 C23 . 117.2(2) yes
C21 . C22 C23 . 124.2(2) yes
F23 . C23 C22 . 121.1(2) yes
F23 . C23 C24 . 119.4(2) yes
C22 . C23 C24 . 119.5(2) yes
F24 . C24 C23 . 120.4(2) yes
F24 . C24 C25 . 120.3(2) yes
C23 . C24 C25 . 119.3(2) yes
F25 . C25 C24 . 120.3(2) yes
F25 . C25 C26 . 120.6(2) yes
C24 . C25 C26 . 119.1(2) yes
F26 . C26 C21 . 120.7(2) yes
F26 . C26 C25 . 115.0(2) yes
C21 . C26 C25 . 124.3(2) yes
C32 . C31 C36 . 113.7(2) yes
C32 . C31 B1 . 127.5(2) yes
C36 . C31 B1 . 118.7(2) yes
F32 . C32 C31 . 120.8(2) yes
F32 . C32 C33 . 115.9(2) yes
C31 . C32 C33 . 123.3(2) yes
F33 . C33 C32 . 120.6(2) yes
F33 . C33 C34 . 119.4(2) yes
C32 . C33 C34 . 120.0(2) yes
F34 . C34 C33 . 120.5(3) yes
F34 . C34 C35 . 120.6(3) yes
C33 . C34 C35 . 118.8(2) yes
F35 . C35 C34 . 120.5(2) yes
F35 . C35 C36 . 120.3(3) yes
C34 . C35 C36 . 119.2(2) yes
F36 . C36 C31 . 119.5(2) yes
F36 . C36 C35 . 115.6(2) yes
C31 . C36 C35 . 124.9(2) yes
Cl1 . C100 Cl1 5_656 113.5(4) yes
Cl1 . C100 H100 . 108.79(7) no
Cl1 5_656 C100 H100 . 108.86(7) no
Cl1 . C100 H100 5_656 108.86(7) no
Cl1 5_656 C100 H100 5_656 108.79(7) no
H100 . C100 H100 5_656 107.9(6) no
O1 . B1 C11 . 102.88(17) yes
O1 . B1 C21 . 112.91(18) yes
C11 . B1 C21 . 113.78(19) yes
O1 . B1 C31 . 106.42(18) yes
C11 . B1 C31 . 116.32(19) yes
C21 . B1 C31 . 104.55(18) yes

loop_
_geom_bond_atom_site_label_1
_geom_bond_atom_site_label_2
_geom_bond_site_symmetry_2
_geom_bond_distance
_geom_bond_publ_flag
Cr1 C1 . 2.198(3) yes
Cr1 C1 5_655 2.198(3) yes
Cr1 C2 . 2.200(3) yes
Cr1 C2 5_655 2.200(3) yes
Cr1 C3 . 2.207(3) yes
Cr1 C3 5_655 2.207(3) yes
Cr1 C4 . 2.212(3) yes
Cr1 C4 5_655 2.212(3) yes
Cr1 C5 . 2.209(3) yes
Cr1 C5 5_655 2.209(3) yes
Cl1 C100 . 1.729(4) yes
F12 C12 . 1.343(3) yes
F13 C13 . 1.351(3) yes
F14 C14 . 1.339(3) yes
F15 C15 . 1.342(3) yes
F16 C16 . 1.349(3) yes
F22 C22 . 1.350(3) yes
F23 C23 . 1.345(3) yes
F24 C24 . 1.340(3) yes
F25 C25 . 1.340(3) yes
F26 C26 . 1.358(3) yes
F32 C32 . 1.344(3) yes
F33 C33 . 1.340(3) yes
F34 C34 . 1.332(3) yes
F35 C35 . 1.342(3) yes
F36 C36 . 1.366(3) yes
O1 B1 . 1.526(3) yes
O1 H101 . 0.8231(16) no
C1 C2 . 1.409(4) yes
C1 C5 . 1.409(4) yes
C1 H11 . 1.015(3) no
C2 C3 . 1.423(4) yes
C2 H21 . 1.008(3) no
C3 C4 . 1.396(4) yes
C3 H31 . 1.009(3) no
C4 C5 . 1.430(4) yes
C4 H41 . 0.998(3) no
C5 H51 . 1.017(3) no
C11 C12 . 1.394(3) yes
C11 C16 . 1.390(3) yes
C11 B1 . 1.633(3) yes
C12 C13 . 1.380(4) yes
C13 C14 . 1.372(4) yes
C14 C15 . 1.378(4) yes
C15 C16 . 1.383(4) yes
C21 C22 . 1.399(3) yes
C21 C26 . 1.377(3) yes
C21 B1 . 1.652(3) yes
C22 C23 . 1.372(4) yes
C23 C24 . 1.377(4) yes
C24 C25 . 1.372(4) yes
C25 C26 . 1.393(3) yes
C31 C32 . 1.384(3) yes
C31 C36 . 1.385(3) yes
C31 B1 . 1.652(3) yes
C32 C33 . 1.391(3) yes
C33 C34 . 1.380(4) yes
C34 C35 . 1.368(4) yes
C35 C36 . 1.380(4) yes
C100 H100 . 1.000(4) no
C100 H100 5_656 1.000(4) no
